data_6000580
loop_
_publ_author_name
'Randy S. Rarig'
'Robert Lam'
'Peter Y. Zavalij'
'J. Katana Ngala'
'Robert L. LaDuca,'
'John E. Greedan'
'Jon Zubieta'

_publ_section_title
;
 Ligand influences on copper molybdate networks: The structures and
 magnetism of [Cu(3,4 '-bpy)MoO4], [Cu(3,3 '-bpy)(0.5)MoO4], and [Cu(4,4
 '-bpy)(0.5)MoO4].1.5H(2)O
;
_journal_issue 8
_journal_name_full 'Inorganic Chemistry'
_journal_page_first 2124
_journal_page_last 2133
_journal_paper_doi 10.1021/ic0111536
_journal_volume 41
_journal_year 2002
_chemical_formula_sum 'C5 H4 Cu Mo N O4'
_chemical_formula_weight 301.57
_space_group_IT_number 2
_space_group_name_H-M_alt 'P -1'
_symmetry_cell_setting triclinic
_symmetry_space_group_name_Hall '-P 1'
_symmetry_space_group_name_H-M 'P -1'
_atom_sites_solution_hydrogens geom
_atom_sites_solution_primary direct
_atom_sites_solution_secondary difmap
_audit_creation_method SHELXL-97
_cell_angle_alpha 73.909(4)
_cell_angle_beta 78.839(4)
_cell_angle_gamma 70.389(4)
_cell_formula_units_Z 2
_cell_length_a 5.4397(12)
_cell_length_b 6.8130(15)
_cell_length_c 10.727(2)
_cell_measurement_reflns_used 1621
_cell_measurement_temperature 293(2)
_cell_measurement_theta_max 28.30
_cell_measurement_theta_min 1.99
_cell_volume 357.60(14)
_computing_structure_refinement 'SHELXL-97 (Sheldrick, 1997)'
_computing_structure_solution 'SHELXS-97 (Sheldrick, 1990)'
_diffrn_ambient_temperature 90(2)
_diffrn_detector_area_resol_mean '512 x 512'
_diffrn_measured_fraction_theta_full 0.908
_diffrn_measured_fraction_theta_max 0.908
_diffrn_measurement_device_type 'Bruker-AXS P4 w/CCD'
_diffrn_measurement_method 'phi and omega scans'
_diffrn_radiation_monochromator graphite
_diffrn_radiation_source 'fine-focus sealed tube'
_diffrn_radiation_type MoK\a
_diffrn_radiation_wavelength 0.71073
_diffrn_reflns_av_R_equivalents 0.0230
_diffrn_reflns_av_sigmaI/netI 0.0405
_diffrn_reflns_limit_h_max 7
_diffrn_reflns_limit_h_min -5
_diffrn_reflns_limit_k_max 9
_diffrn_reflns_limit_k_min -8
_diffrn_reflns_limit_l_max 14
_diffrn_reflns_limit_l_min -8
_diffrn_reflns_number 2342
_diffrn_reflns_theta_full 28.30
_diffrn_reflns_theta_max 28.30
_diffrn_reflns_theta_min 1.99
_exptl_absorpt_coefficient_mu 4.692
_exptl_absorpt_correction_T_max 1.00
_exptl_absorpt_correction_T_min 0.7336
_exptl_absorpt_correction_type multi-scan
_exptl_absorpt_process_details 'SADABS (Sheldrick, 1997)'
_exptl_crystal_colour Green
_exptl_crystal_density_diffrn 2.801
_exptl_crystal_density_meas ?
_exptl_crystal_density_method 'not measured'
_exptl_crystal_description Needle
_exptl_crystal_F_000 288
_exptl_crystal_size_max 0.4
_exptl_crystal_size_mid 0.07
_exptl_crystal_size_min 0.02
_refine_diff_density_max 2.155
_refine_diff_density_min -1.696
_refine_diff_density_rms 0.262
_refine_ls_extinction_coef ?
_refine_ls_extinction_method none
_refine_ls_goodness_of_fit_ref 1.015
_refine_ls_hydrogen_treatment mixed
_refine_ls_matrix_type full
_refine_ls_number_parameters 109
_refine_ls_number_reflns 1621
_refine_ls_number_restraints 0
_refine_ls_restrained_S_all 1.015
_refine_ls_R_factor_all 0.0506
_refine_ls_R_factor_gt 0.0430
_refine_ls_shift/su_max 0.000
_refine_ls_shift/su_mean 0.000
_refine_ls_structure_factor_coef Fsqd
_refine_ls_weighting_details 'calc w=1/[\s^2^(Fo^2^)+(0.0817P)^2^+0.0000P] where P=(Fo^2^+2Fc^2^)/3'
_refine_ls_weighting_scheme calc
_refine_ls_wR_factor_gt 0.1092
_refine_ls_wR_factor_ref 0.1134
_reflns_number_gt 1405
_reflns_number_total 1621
_reflns_threshold_expression >2sigma(I)
_cod_depositor_comments
;
The following automatic conversions were performed:

'_symmetry_cell_setting' value 'Triclinic' changed to 'triclinic'
according to the built-in table from CIF Core dictionary named
'cif_core.dic' version 2.4.1 from 2010-06-29.

Automatic conversion script
Id: cif_fix_values 1646 2011-03-28 12:23:43Z adriana 
;
_cod_database_code 6000580

loop_
_symmetry_equiv_pos_as_xyz
'x, y, z'
'-x, -y, -z'

loop_
_atom_site_label
_atom_site_type_symbol
_atom_site_fract_x
_atom_site_fract_y
_atom_site_fract_z
_atom_site_U_iso_or_equiv
_atom_site_adp_type
_atom_site_occupancy
_atom_site_symmetry_multiplicity
_atom_site_calc_flag
_atom_site_refinement_flags
_atom_site_disorder_assembly
_atom_site_disorder_group
Mo1 Mo 0.74556(9) 0.76879(7) 0.08791(4) 0.00693(17) Uani 1 1 d . . .
Cu1 Cu 0.59161(13) 0.30242(10) 0.10223(6) 0.00595(19) Uani 0.98 1 d P . .
O4 O 0.5485(8) 1.0233(6) 0.1214(4) 0.0090(8) Uani 1 1 d . . .
O2 O 0.5424(8) 0.6108(6) 0.0689(4) 0.0094(8) Uani 1 1 d . . .
O3 O 0.9884(8) 0.7898(6) -0.0416(4) 0.0104(8) Uani 1 1 d . . .
O1 O 0.9017(8) 0.6255(6) 0.2238(4) 0.0122(8) Uani 1 1 d . . .
N1 N 0.6292(9) 0.2488(7) 0.2898(4) 0.0079(9) Uani 1 1 d . . .
C2 C 0.8509(11) 0.1227(9) 0.3406(5) 0.0100(11) Uani 1 1 d . . .
H2 H 0.9952 0.0671 0.2846 0.012 Uiso 1 1 calc R . .
C1 C 0.4186(11) 0.3316(9) 0.3685(5) 0.0109(11) Uani 1 1 d . . .
H1 H 0.2645 0.4191 0.3330 0.013 Uiso 1 1 calc R . .
C3 C 0.8757(11) 0.0709(9) 0.4733(5) 0.0100(11) Uani 1 1 d . . .
C5 C 0.4272(11) 0.2889(9) 0.5011(6) 0.0148(12) Uani 1 1 d . . .
H5 H 0.2803 0.3487 0.5544 0.018 Uiso 1 1 calc R . .
C4 C 0.6522(12) 0.1582(9) 0.5546(5) 0.0125(11) Uani 1 1 d . . .
H4 H 0.6574 0.1273 0.6443 0.015 Uiso 1 1 calc R . .

loop_
_atom_site_aniso_label
_atom_site_aniso_U_11
_atom_site_aniso_U_22
_atom_site_aniso_U_33
_atom_site_aniso_U_23
_atom_site_aniso_U_13
_atom_site_aniso_U_12
Mo1 0.0078(3) 0.0086(3) 0.0033(3) 0.00083(17) -0.00008(17) -0.00313(18)
Cu1 0.0081(4) 0.0074(3) 0.0015(3) 0.0021(2) -0.0013(3) -0.0034(3)
O4 0.0114(19) 0.0095(18) 0.0035(18) -0.0004(14) 0.0033(14) -0.0031(15)
O2 0.014(2) 0.0100(18) 0.0055(19) 0.0014(14) -0.0039(15) -0.0055(15)
O3 0.0095(19) 0.0132(19) 0.0067(19) -0.0009(15) 0.0007(15) -0.0032(15)
O1 0.014(2) 0.017(2) 0.0059(19) 0.0010(15) -0.0026(16) -0.0072(16)
N1 0.010(2) 0.010(2) 0.004(2) 0.0021(17) 0.0013(17) -0.0072(18)
C2 0.012(3) 0.011(3) 0.007(3) 0.000(2) 0.001(2) -0.005(2)
C1 0.011(3) 0.013(3) 0.009(3) -0.001(2) -0.003(2) -0.003(2)
C3 0.014(3) 0.011(3) 0.006(3) -0.001(2) 0.000(2) -0.006(2)
C5 0.014(3) 0.012(3) 0.014(3) -0.001(2) -0.001(2) -0.001(2)
C4 0.019(3) 0.011(3) 0.005(3) 0.003(2) -0.002(2) -0.005(2)

loop_
_atom_type_symbol
_atom_type_description
_atom_type_scat_dispersion_real
_atom_type_scat_dispersion_imag
_atom_type_scat_source
Mo Mo -1.6832 0.6857 'International Tables Vol C Tables 4.2.6.8 and 6.1.1.4'
Cu Cu 0.3201 1.2651 'International Tables Vol C Tables 4.2.6.8 and 6.1.1.4'
O O 0.0106 0.0060 'International Tables Vol C Tables 4.2.6.8 and 6.1.1.4'
N N 0.0061 0.0033 'International Tables Vol C Tables 4.2.6.8 and 6.1.1.4'
C C 0.0033 0.0016 'International Tables Vol C Tables 4.2.6.8 and 6.1.1.4'
H H 0.0000 0.0000 'International Tables Vol C Tables 4.2.6.8 and 6.1.1.4'

loop_
_geom_angle_atom_site_label_1
_geom_angle_atom_site_label_2
_geom_angle_atom_site_label_3
_geom_angle
_geom_angle_site_symmetry_1
_geom_angle_site_symmetry_3
_geom_angle_publ_flag
O1 Mo1 O3 106.79(19) . . ?
O1 Mo1 O4 106.51(18) . . ?
O3 Mo1 O4 113.11(18) . . ?
O1 Mo1 O2 105.64(18) . . ?
O3 Mo1 O2 112.13(18) . . ?
O4 Mo1 O2 112.07(18) . . ?
O4 Cu1 O2 165.00(17) 1_545 . ?
O4 Cu1 O2 87.84(15) 1_545 2_665 ?
O2 Cu1 O2 81.91(17) . 2_665 ?
O4 Cu1 N1 93.07(17) 1_545 . ?
O2 Cu1 N1 94.06(17) . . ?
O2 Cu1 N1 165.05(19) 2_665 . ?
O4 Cu1 O3 96.19(16) 1_545 2_765 ?
O2 Cu1 O3 96.35(16) . 2_765 ?
O2 Cu1 O3 100.01(16) 2_665 2_765 ?
N1 Cu1 O3 94.72(17) . 2_765 ?
O4 Cu1 Cu1 127.85(12) 1_545 2_665 ?
O2 Cu1 Cu1 41.02(11) . 2_665 ?
O2 Cu1 Cu1 40.88(11) 2_665 2_665 ?
N1 Cu1 Cu1 133.42(14) . 2_665 ?
O3 Cu1 Cu1 100.86(11) 2_765 2_665 ?
Mo1 O4 Cu1 137.4(2) . 1_565 ?
Mo1 O2 Cu1 133.4(2) . . ?
Mo1 O2 Cu1 114.70(19) . 2_665 ?
Cu1 O2 Cu1 98.09(17) . 2_665 ?
Mo1 O3 Cu1 145.3(2) . 2_765 ?
C2 N1 C1 119.7(5) . . ?
C2 N1 Cu1 122.1(4) . . ?
C1 N1 Cu1 118.1(4) . . ?
N1 C2 C3 123.0(5) . . ?
N1 C1 C5 120.9(5) . . ?
C2 C3 C4 116.6(5) . . ?
C2 C3 C3 121.7(6) . 2_756 ?
C4 C3 C3 121.7(6) . 2_756 ?
C4 C5 C1 120.0(5) . . ?
C5 C4 C3 119.8(5) . . ?

loop_
_geom_bond_atom_site_label_1
_geom_bond_atom_site_label_2
_geom_bond_distance
_geom_bond_site_symmetry_2
_geom_bond_publ_flag
Mo1 O1 1.713(4) . ?
Mo1 O3 1.733(4) . ?
Mo1 O4 1.798(4) . ?
Mo1 O2 1.852(4) . ?
Cu1 O4 1.944(4) 1_545 ?
Cu1 O2 1.964(4) . ?
Cu1 O2 1.969(4) 2_665 ?
Cu1 N1 1.982(5) . ?
Cu1 O3 2.174(4) 2_765 ?
Cu1 Cu1 2.9705(13) 2_665 ?
O4 Cu1 1.944(4) 1_565 ?
O2 Cu1 1.969(4) 2_665 ?
O3 Cu1 2.174(4) 2_765 ?
N1 C2 1.337(7) . ?
N1 C1 1.341(7) . ?
C2 C3 1.390(8) . ?
C1 C5 1.378(8) . ?
C3 C4 1.409(8) . ?
C3 C3 1.486(11) 2_756 ?
C5 C4 1.370(8) . ?
